data_4305007
loop_
_publ_author_name
'Andrea N. Alsobrook'
'Wei Zhan'
'Thomas E. Albrecht-Schmitt'

_publ_section_title
;
Use of Bifunctional Phosphonates for the Preparation of Heterobimetallic
5f-3d Systems
;
_journal_name_full 'Inorganic Chemistry'
_journal_page_first 5177
_journal_page_last 5183
_journal_paper_doi 10.1021/ic800192r
_journal_volume 47
_journal_year 2008
_chemical_formula_moiety 'C2 H2 Cu O10 P U'
_chemical_formula_sum 'C2 H2 Cu O10 P U'
_chemical_formula_weight 518.58
_chemical_name_systematic
;
  ?
;
_space_group_IT_number 14
_symmetry_cell_setting monoclinic
_symmetry_space_group_name_Hall '-P 2ybc'
_symmetry_space_group_name_H-M 'P 1 21/c 1'
_atom_sites_solution_hydrogens geom
_atom_sites_solution_primary direct
_atom_sites_solution_secondary difmap
_audit_creation_method SHELXL-97
_cell_angle_alpha 90.00
_cell_angle_beta 98.390(2)
_cell_angle_gamma 90.00
_cell_formula_units_Z 4
_cell_length_a 6.9671(6)
_cell_length_b 14.2308(13)
_cell_length_c 9.0581(8)
_cell_measurement_reflns_used 1849
_cell_measurement_temperature 193(2)
_cell_measurement_theta_max 28.30
_cell_measurement_theta_min 2.69
_cell_volume 888.48(14)
_computing_cell_refinement SMART,SAINT
_computing_data_collection SMART
_computing_data_reduction SAINT
_computing_molecular_graphics 'SHELXP-97 (Sheldrick, 1990)'
_computing_publication_material 'SHELXS-97 (Sheldrick, 2000)'
_computing_structure_refinement 'SHELXL-97 (Sheldrick, 1997)'
_computing_structure_solution 'SHELXS-97 (Sheldrick, 1990)'
_diffrn_ambient_temperature 193(2)
_diffrn_measured_fraction_theta_full 0.995
_diffrn_measured_fraction_theta_max 0.995
_diffrn_measurement_device_type 'Bruker APEX'
_diffrn_measurement_method '0.3 wide /w exposure'
_diffrn_radiation_monochromator graphite
_diffrn_radiation_source 'fine-focus sealed tube'
_diffrn_radiation_type MoK\a
_diffrn_radiation_wavelength 0.71073
_diffrn_reflns_av_R_equivalents 0.0501
_diffrn_reflns_av_sigmaI/netI 0.0472
_diffrn_reflns_limit_h_max 9
_diffrn_reflns_limit_h_min -9
_diffrn_reflns_limit_k_max 18
_diffrn_reflns_limit_k_min -18
_diffrn_reflns_limit_l_max 12
_diffrn_reflns_limit_l_min -12
_diffrn_reflns_number 8718
_diffrn_reflns_theta_full 28.30
_diffrn_reflns_theta_max 28.30
_diffrn_reflns_theta_min 2.69
_diffrn_standards_decay_% 0
_diffrn_standards_interval_count na
_diffrn_standards_interval_time na
_diffrn_standards_number na
_exptl_absorpt_coefficient_mu 20.817
_exptl_absorpt_correction_T_max 0.2254
_exptl_absorpt_correction_T_min 0.0780
_exptl_absorpt_correction_type numerical
_exptl_absorpt_process_details SHELXPREP
_exptl_crystal_colour 'dark green'
_exptl_crystal_density_diffrn 3.877
_exptl_crystal_density_meas ?
_exptl_crystal_density_method 'not measured'
_exptl_crystal_description platelet
_exptl_crystal_F_000 920
_exptl_crystal_size_max 0.1576
_exptl_crystal_size_mid 0.116
_exptl_crystal_size_min 0.075
_refine_diff_density_max 2.760
_refine_diff_density_min -1.334
_refine_diff_density_rms 0.315
_refine_ls_extinction_coef 0
_refine_ls_extinction_method none
_refine_ls_goodness_of_fit_ref 1.004
_refine_ls_hydrogen_treatment constr
_refine_ls_matrix_type full
_refine_ls_number_parameters 136
_refine_ls_number_reflns 2194
_refine_ls_number_restraints 0
_refine_ls_restrained_S_all 1.004
_refine_ls_R_factor_all 0.0433
_refine_ls_R_factor_gt 0.0349
_refine_ls_shift/su_max 0.001
_refine_ls_shift/su_mean 0.000
_refine_ls_structure_factor_coef Fsqd
_refine_ls_weighting_details 'calc w=1/[\s^2^(Fo^2^)+(0.0462P)^2^+3.8421P] where P=(Fo^2^+2Fc^2^)/3'
_refine_ls_weighting_scheme calc
_refine_ls_wR_factor_gt 0.0808
_refine_ls_wR_factor_ref 0.0826
_reflns_number_gt 1849
_reflns_number_total 2194
_reflns_threshold_expression >2sigma(I)
_cod_data_source_file ic800192r-file005_1.cif
_cod_data_source_block p21c
_cod_depositor_comments
;
The following automatic conversions were performed:

'_exptl_crystal_density_meas' value 'nm' was changed to '?' - the
value is perceived as not measured.

Automatic conversion script
Id: cif_fix_values 3008 2015-01-20 13:52:24Z robertas 
;
_cod_original_sg_symbol_H-M 'P 21/c'
_cod_database_code 4305007

loop_
_symmetry_equiv_pos_as_xyz
'x, y, z'
'-x, y+1/2, -z+1/2'
'-x, -y, -z'
'x, -y-1/2, z-1/2'

loop_
_atom_site_label
_atom_site_type_symbol
_atom_site_fract_x
_atom_site_fract_y
_atom_site_fract_z
_atom_site_U_iso_or_equiv
_atom_site_adp_type
_atom_site_occupancy
_atom_site_symmetry_multiplicity
_atom_site_calc_flag
_atom_site_refinement_flags
_atom_site_disorder_assembly
_atom_site_disorder_group
U1 U 0.26449(4) 0.64261(2) 0.59325(3) 0.00847(10) Uani 1 1 d . . .
Cu1 Cu 0.20528(15) 0.88485(7) 0.62969(12) 0.0120(2) Uani 1 1 d . . .
P1 P -0.2508(3) 0.60258(14) 0.5017(2) 0.0092(4) Uani 1 1 d . . .
O1 O -0.4050(8) 0.6200(4) 0.6000(6) 0.0118(12) Uani 1 1 d . . .
O2 O -0.3024(8) 0.5231(4) 0.3893(6) 0.0126(12) Uani 1 1 d . . .
O3 O -0.0531(8) 0.5862(4) 0.5967(6) 0.0104(11) Uani 1 1 d . . .
O4 O -0.2570(8) 0.8578(4) 0.5126(7) 0.0159(13) Uani 1 1 d . . .
O5 O 0.0238(8) 0.7807(4) 0.5637(7) 0.0130(12) Uani 1 1 d . . .
O6 O 0.2882(9) 0.6411(4) 0.7916(7) 0.0146(12) Uani 1 1 d . . .
O7 O 0.2351(8) 0.6388(4) 0.3938(6) 0.0128(12) Uani 1 1 d . . .
O8 O 0.3922(8) 0.7923(4) 0.6107(7) 0.0140(12) Uani 1 1 d . . .
O9 O 0.4059(8) 0.9816(4) 0.6454(7) 0.0159(13) Uani 1 1 d . . .
O10 O 0.0070(8) 0.9778(4) 0.6557(7) 0.0155(13) Uani 1 1 d . . .
C1 C -0.1536(11) 0.7894(6) 0.4962(9) 0.0112(16) Uani 1 1 d . . .
C2 C -0.2294(12) 0.7082(6) 0.3956(10) 0.0121(17) Uani 1 1 d . . .
H2A H -0.1401 0.6967 0.3219 0.015 Uiso 1 1 calc R . .
H2B H -0.3580 0.7248 0.3401 0.015 Uiso 1 1 calc R . .

loop_
_atom_site_aniso_label
_atom_site_aniso_U_11
_atom_site_aniso_U_22
_atom_site_aniso_U_33
_atom_site_aniso_U_23
_atom_site_aniso_U_13
_atom_site_aniso_U_12
U1 0.00766(15) 0.00647(15) 0.01127(16) -0.00073(12) 0.00137(10) -0.00005(11)
Cu1 0.0115(5) 0.0067(4) 0.0176(5) -0.0016(4) 0.0019(4) 0.0000(4)
P1 0.0068(9) 0.0064(9) 0.0142(10) -0.0006(8) 0.0012(8) 0.0005(7)
O1 0.016(3) 0.010(3) 0.010(3) -0.001(2) 0.004(2) 0.002(2)
O2 0.012(3) 0.006(3) 0.018(3) 0.002(2) 0.000(2) 0.000(2)
O3 0.008(3) 0.010(3) 0.014(3) 0.003(2) 0.001(2) -0.002(2)
O4 0.014(3) 0.006(3) 0.028(4) -0.001(3) 0.005(3) 0.001(2)
O5 0.011(3) 0.007(3) 0.021(3) -0.003(2) 0.000(2) 0.000(2)
O6 0.013(3) 0.016(3) 0.014(3) 0.001(3) 0.002(2) -0.001(2)
O7 0.019(3) 0.011(3) 0.009(3) -0.003(2) 0.001(2) -0.001(2)
O8 0.013(3) 0.008(3) 0.021(3) -0.003(2) 0.004(2) -0.001(2)
O9 0.017(3) 0.008(3) 0.022(3) -0.002(2) 0.000(3) -0.005(2)
O10 0.016(3) 0.010(3) 0.022(3) -0.002(2) 0.004(3) 0.002(2)
C1 0.008(4) 0.013(4) 0.013(4) 0.002(3) 0.004(3) -0.002(3)
C2 0.010(4) 0.011(4) 0.015(4) -0.003(3) -0.001(3) -0.004(3)

loop_
_atom_type_symbol
_atom_type_description
_atom_type_scat_dispersion_real
_atom_type_scat_dispersion_imag
_atom_type_scat_source
C C 0.0033 0.0016 'International Tables Vol C Tables 4.2.6.8 and 6.1.1.4'
H H 0.0000 0.0000 'International Tables Vol C Tables 4.2.6.8 and 6.1.1.4'
O O 0.0106 0.0060 'International Tables Vol C Tables 4.2.6.8 and 6.1.1.4'
P P 0.1023 0.0942 'International Tables Vol C Tables 4.2.6.8 and 6.1.1.4'
Cu Cu 0.3201 1.2651 'International Tables Vol C Tables 4.2.6.8 and 6.1.1.4'
U U -9.6767 9.6646 'International Tables Vol C Tables 4.2.6.8 and 6.1.1.4'

loop_
_geom_angle_atom_site_label_1
_geom_angle_atom_site_label_2
_geom_angle_atom_site_label_3
_geom_angle
_geom_angle_site_symmetry_1
_geom_angle_site_symmetry_3
_geom_angle_publ_flag
O6 U1 O7 177.3(3) . . ?
O6 U1 O8 87.9(2) . . ?
O7 U1 O8 94.8(2) . . ?
O6 U1 O1 91.5(2) . 1_655 ?
O7 U1 O1 89.4(2) . 1_655 ?
O8 U1 O1 75.8(2) . 1_655 ?
O6 U1 O3 86.1(2) . . ?
O7 U1 O3 91.9(2) . . ?
O8 U1 O3 131.87(19) . . ?
O1 U1 O3 152.0(2) 1_655 . ?
O6 U1 O2 85.8(2) . 3_566 ?
O7 U1 O2 91.8(2) . 3_566 ?
O8 U1 O2 151.0(2) . 3_566 ?
O1 U1 O2 76.11(19) 1_655 3_566 ?
O3 U1 O2 75.91(19) . 3_566 ?
O6 U1 O5 94.4(2) . . ?
O7 U1 O5 86.7(2) . . ?
O8 U1 O5 62.65(19) . . ?
O1 U1 O5 137.67(18) 1_655 . ?
O3 U1 O5 70.29(18) . . ?
O2 U1 O5 146.09(18) 3_566 . ?
O6 U1 Cu1 84.92(18) . . ?
O7 U1 Cu1 97.35(18) . . ?
O8 U1 Cu1 29.70(14) . . ?
O1 U1 Cu1 105.37(14) 1_655 . ?
O3 U1 Cu1 102.17(13) . . ?
O2 U1 Cu1 170.68(14) 3_566 . ?
O5 U1 Cu1 34.07(12) . . ?
O8 Cu1 O10 177.6(3) . . ?
O8 Cu1 O9 90.2(2) . . ?
O10 Cu1 O9 91.4(2) . . ?
O8 Cu1 O5 82.4(2) . . ?
O10 Cu1 O5 96.4(2) . . ?
O9 Cu1 O5 165.3(3) . . ?
O8 Cu1 O7 91.9(2) . 4_576 ?
O10 Cu1 O7 86.2(2) . 4_576 ?
O9 Cu1 O7 94.0(2) . 4_576 ?
O5 Cu1 O7 98.9(2) . 4_576 ?
O8 Cu1 U1 37.43(17) . . ?
O10 Cu1 U1 140.87(18) . . ?
O9 Cu1 U1 127.56(18) . . ?
O5 Cu1 U1 46.60(16) . . ?
O7 Cu1 U1 87.80(14) 4_576 . ?
O1 P1 O2 113.3(3) . . ?
O1 P1 O3 110.6(3) . . ?
O2 P1 O3 111.5(3) . . ?
O1 P1 C2 107.4(4) . . ?
O2 P1 C2 106.9(4) . . ?
O3 P1 C2 106.8(3) . . ?
P1 O1 U1 142.7(4) . 1_455 ?
P1 O2 U1 132.6(3) . 3_566 ?
P1 O3 U1 135.2(3) . . ?
C1 O5 Cu1 126.2(5) . . ?
C1 O5 U1 132.9(5) . . ?
Cu1 O5 U1 99.3(2) . . ?
U1 O7 Cu1 173.5(3) . 4_575 ?
Cu1 O8 U1 112.9(3) . . ?
O4 C1 O5 123.3(8) . . ?
O4 C1 C2 121.0(7) . . ?
O5 C1 C2 115.7(7) . . ?
C1 C2 P1 111.3(6) . . ?
C1 C2 H2A 109.4 . . ?
P1 C2 H2A 109.4 . . ?
C1 C2 H2B 109.4 . . ?
P1 C2 H2B 109.4 . . ?
H2A C2 H2B 108.0 . . ?

loop_
_geom_bond_atom_site_label_1
_geom_bond_atom_site_label_2
_geom_bond_distance
_geom_bond_site_symmetry_2
_geom_bond_publ_flag
U1 O6 1.781(6) . ?
U1 O7 1.789(6) . ?
U1 O8 2.305(6) . ?
U1 O1 2.317(6) 1_655 ?
U1 O3 2.358(5) . ?
U1 O2 2.375(6) 3_566 ?
U1 O5 2.572(5) . ?
U1 Cu1 3.4932(11) . ?
Cu1 O8 1.878(6) . ?
Cu1 O10 1.951(6) . ?
Cu1 O9 1.952(6) . ?
Cu1 O5 1.983(6) . ?
Cu1 O7 2.395(6) 4_576 ?
P1 O1 1.513(6) . ?
P1 O2 1.530(6) . ?
P1 O3 1.532(6) . ?
P1 C2 1.801(9) . ?
O1 U1 2.317(6) 1_455 ?
O2 U1 2.375(6) 3_566 ?
O4 C1 1.233(10) . ?
O5 C1 1.302(10) . ?
O7 Cu1 2.395(6) 4_575 ?
C1 C2 1.518(11) . ?
C2 H2A 0.9900 . ?
C2 H2B 0.9900 . ?
